data_7229933
loop_
_publ_author_name
'Yang, Wei'
'Lu, Huanchang'
'Liao, Longyu'
'Fan, Guijuan'
'Ma, Qing'
'Huang, Jinglun'

_publ_section_title
;
 Synthesis, and single crystal structure of fully-substituted
 polynitrobenzene derivatives for high-energy materials
;
_journal_issue 4
_journal_name_full 'RSC Advances'
_journal_page_first 2203
_journal_paper_doi 10.1039/C7RA13346D
_journal_volume 8
_journal_year 2018
_chemical_formula_sum 'C10 H4 Cl2 N8 O4'
_chemical_formula_weight 371.11
_chemical_name_systematic
; 
 ? 
;
_space_group_crystal_system monoclinic
_space_group_IT_number 14
_space_group_name_Hall '-P 2ybc'
_space_group_name_H-M_alt 'P 1 21/c 1'
_symmetry_space_group_name_Hall '-P 2ybc'
_symmetry_space_group_name_H-M 'P 1 21/c 1'
_atom_sites_solution_hydrogens geom
_audit_creation_method SHELXL-2013
_audit_update_record
;
2017-05-25 deposited with the CCDC.
2018-01-03 downloaded from the CCDC.
;
_cell_angle_alpha 90
_cell_angle_beta 92.886(4)
_cell_angle_gamma 90
_cell_formula_units_Z 8
_cell_length_a 16.424(3)
_cell_length_b 10.270(2)
_cell_length_c 17.559(3)
_cell_measurement_reflns_used 3437
_cell_measurement_temperature 293(2)
_cell_measurement_theta_max 49.276
_cell_measurement_theta_min 4.645
_cell_volume 2958.0(9)
_computing_cell_refinement 'Bruker SMART'
_computing_data_collection 'Bruker SMART'
_computing_data_reduction 'Bruker SHELXTL'
_computing_molecular_graphics 'Bruker SHELXTL'
_computing_publication_material 'Bruker SHELXTL'
_computing_structure_refinement 'SHELXL-2013 (Sheldrick, 2013)'
_computing_structure_solution 'Bruker SHELXTL'
_diffrn_ambient_temperature 293(2)
_diffrn_measured_fraction_theta_full 0.963
_diffrn_measured_fraction_theta_max 0.992
_diffrn_measurement_device_type 'CCD area detector'
_diffrn_measurement_method 'phi and omega scans'
_diffrn_radiation_type MoK\a
_diffrn_radiation_wavelength 0.71073
_diffrn_reflns_av_R_equivalents 0.0433
_diffrn_reflns_av_unetI/netI 0.0514
_diffrn_reflns_Laue_measured_fraction_full 0.963
_diffrn_reflns_Laue_measured_fraction_max 0.992
_diffrn_reflns_limit_h_max 19
_diffrn_reflns_limit_h_min -19
_diffrn_reflns_limit_k_max 12
_diffrn_reflns_limit_k_min -11
_diffrn_reflns_limit_l_max 20
_diffrn_reflns_limit_l_min -15
_diffrn_reflns_number 15478
_diffrn_reflns_point_group_measured_fraction_full 0.963
_diffrn_reflns_point_group_measured_fraction_max 0.992
_diffrn_reflns_theta_full 25.242
_diffrn_reflns_theta_max 24.997
_diffrn_reflns_theta_min 1.241
_exptl_absorpt_coefficient_mu 0.476
_exptl_absorpt_correction_T_max 0.7456
_exptl_absorpt_correction_T_min 0.6452
_exptl_absorpt_correction_type multi-scan
_exptl_absorpt_process_details sadabs
_exptl_crystal_colour colorless
_exptl_crystal_density_diffrn 1.667
_exptl_crystal_description prismatic
_exptl_crystal_F_000 1488
_exptl_crystal_size_max 0.220
_exptl_crystal_size_mid 0.170
_exptl_crystal_size_min 0.130
_refine_diff_density_max 0.544
_refine_diff_density_min -0.331
_refine_diff_density_rms 0.098
_refine_ls_extinction_method none
_refine_ls_goodness_of_fit_ref 1.118
_refine_ls_hydrogen_treatment constr
_refine_ls_matrix_type full
_refine_ls_number_parameters 433
_refine_ls_number_reflns 5161
_refine_ls_number_restraints 13
_refine_ls_restrained_S_all 1.122
_refine_ls_R_factor_all 0.0965
_refine_ls_R_factor_gt 0.0788
_refine_ls_shift/su_max 0.000
_refine_ls_shift/su_mean 0.000
_refine_ls_structure_factor_coef Fsqd
_refine_ls_weighting_details 'w=1/[\s^2^(Fo^2^)+(0.0746P)^2^+9.2256P] where P=(Fo^2^+2Fc^2^)/3'
_refine_ls_weighting_scheme calc
_refine_ls_wR_factor_gt 0.2088
_refine_ls_wR_factor_ref 0.2193
_reflns_Friedel_coverage 0.000
_reflns_number_gt 3958
_reflns_number_total 5161
_reflns_threshold_expression 'I > 2\s(I)'
_cod_data_source_file c7ra13346d2.cif
_cod_data_source_block cd16192
_cod_depositor_comments
;

2018-02-08
Z value and formula fixed to values more according to usual
chemical conventions.                 miguel
;
_cod_original_formula_sum 'C20 H8 Cl4 N16 O8'
_cod_original_formula_weight 742.22
_cod_original_formula_units_Z 4
_cod_original_cell_volume 2958.0(10)
_cod_database_code 7229933
_shelx_space_group_comment
; 
The symmetry employed for this shelxl refinement is uniquely defined 
by the following loop, which should always be used as a source of 
symmetry information in preference to the above space-group names. 
They are only intended as comments. 
;
_shelx_estimated_absorpt_t_min 0.902
_shelx_estimated_absorpt_t_max 0.941
_shelxl_version_number 2013-4

loop_
_space_group_symop_operation_xyz
'x, y, z'
'-x, y+1/2, -z+1/2'
'-x, -y, -z'
'x, -y-1/2, z-1/2'

loop_
_atom_site_label
_atom_site_type_symbol
_atom_site_fract_x
_atom_site_fract_y
_atom_site_fract_z
_atom_site_U_iso_or_equiv
_atom_site_adp_type
_atom_site_occupancy
_atom_site_site_symmetry_order
_atom_site_calc_flag
_atom_site_refinement_flags_posn
_atom_site_refinement_flags_adp
Cl1 Cl 0.86881(10) 0.90944(17) 0.27158(9) 0.0651(5) Uani 1 1 d . .
Cl2 Cl 1.10009(9) 0.69006(17) 0.11153(9) 0.0616(5) Uani 1 1 d . .
Cl3 Cl 0.65542(10) 0.05472(18) 0.75012(9) 0.0672(5) Uani 1 1 d . .
Cl4 Cl 0.41889(8) 0.33082(15) 0.60539(9) 0.0582(4) Uani 1 1 d . .
N1 N 1.0231(3) 0.7638(6) 0.2532(3) 0.0542(13) Uani 1 1 d . .
N2 N 0.9990(3) 0.7643(5) -0.0258(2) 0.0446(11) Uani 1 1 d . .
N3 N 0.8521(2) 0.9081(4) -0.0211(2) 0.0416(10) Uani 1 1 d . .
N4 N 0.8913(3) 0.9584(5) -0.0807(3) 0.0541(13) Uani 1 1 d . .
N5 N 0.7589(3) 0.9256(9) -0.1126(4) 0.101(3) Uani 1 1 d . .
N6 N 0.7897(2) 0.9796(4) 0.1214(3) 0.0405(10) Uani 1 1 d . .
N7 N 0.7201(3) 0.9116(5) 0.1310(4) 0.0629(15) Uani 1 1 d . .
N8 N 0.6953(3) 1.1239(5) 0.1227(4) 0.0778(19) Uani 1 1 d . .
N9 N 0.5050(3) 0.2180(6) 0.7417(3) 0.0540(12) Uani 1 1 d . .
N10 N 0.4981(3) 0.2572(5) 0.4623(3) 0.0496(11) Uani 1 1 d . .
N11 N 0.6412(3) 0.1060(4) 0.4594(3) 0.0445(11) Uani 1 1 d . .
N12 N 0.6356(4) -0.0109(6) 0.4272(4) 0.082(2) Uani 1 1 d . .
N13 N 0.7157(4) 0.1156(8) 0.3609(3) 0.085(2) Uani 1 1 d . .
N14 N 0.7201(2) 0.0201(4) 0.5944(3) 0.0426(10) Uani 1 1 d . .
N15 N 0.7858(3) 0.0854(5) 0.5703(4) 0.0637(15) Uani 1 1 d . .
N16 N 0.8194(3) -0.1189(5) 0.6032(5) 0.089(2) Uani 1 1 d . .
O1 O 1.0768(3) 0.8341(7) 0.2775(3) 0.101(2) Uani 1 1 d . .
O2 O 1.0038(4) 0.6608(5) 0.2786(3) 0.0863(16) Uani 1 1 d . .
O3 O 0.9619(3) 0.6760(5) -0.0568(3) 0.0720(13) Uani 1 1 d . .
O4 O 1.0603(3) 0.8148(5) -0.0470(2) 0.0672(12) Uani 1 1 d . .
O5 O 0.5293(4) 0.3156(6) 0.7711(3) 0.0968(19) Uani 1 1 d . .
O6 O 0.4551(4) 0.1484(7) 0.7622(3) 0.113(2) Uani 1 1 d . .
O7 O 0.4459(3) 0.1955(6) 0.4321(3) 0.0923(18) Uani 1 1 d . .
O8 O 0.5242(4) 0.3588(5) 0.4398(3) 0.104(2) Uani 1 1 d . .
C1 C 0.9072(3) 0.8739(5) 0.1848(3) 0.0364(11) Uani 1 1 d . .
C2 C 0.9786(3) 0.8063(5) 0.1815(3) 0.0378(11) Uani 1 1 d . .
C3 C 1.0106(3) 0.7738(5) 0.1128(3) 0.0357(11) Uani 1 1 d . .
C4 C 0.9679(3) 0.8095(5) 0.0472(3) 0.0318(10) Uani 1 1 d . .
C5 C 0.8954(3) 0.8776(4) 0.0480(3) 0.0316(10) Uani 1 1 d . .
C6 C 0.8651(3) 0.9123(4) 0.1185(3) 0.0338(11) Uani 1 1 d . .
C7 C 0.7740(4) 1.1049(5) 0.1179(4) 0.0611(18) Uani 1 1 d . .
H7 H 0.8127 1.1701 0.1127 0.073 Uiso 1 1 calc R U
C8 C 0.6658(4) 1.0034(6) 0.1304(4) 0.067(2) Uani 1 1 d . .
H8 H 0.6106 0.9867 0.1349 0.080 Uiso 1 1 calc R U
C9 C 0.7739(4) 0.8880(9) -0.0412(4) 0.082(3) Uani 1 1 d . .
H9 H 0.7356 0.8529 -0.0098 0.099 Uiso 1 1 calc R U
C10 C 0.8322(4) 0.9653(8) -0.1333(4) 0.072(2) Uani 1 1 d . .
H10 H 0.8406 0.9958 -0.1821 0.086 Uiso 1 1 calc R U
C11 C 0.6098(3) 0.1102(5) 0.6661(3) 0.0372(11) Uani 1 1 d . .
C12 C 0.5410(3) 0.1854(5) 0.6675(3) 0.0376(11) Uani 1 1 d . .
C13 C 0.5039(3) 0.2348(5) 0.6016(3) 0.0375(11) Uani 1 1 d . .
C14 C 0.5375(3) 0.2056(5) 0.5333(3) 0.0364(11) Uani 1 1 d . .
C15 C 0.6073(3) 0.1323(4) 0.5304(3) 0.0336(11) Uani 1 1 d . .
C16 C 0.6448(3) 0.0850(4) 0.5971(3) 0.0353(11) Uani 1 1 d . .
C17 C 0.7415(4) -0.1013(6) 0.6128(4) 0.0660(19) Uani 1 1 d . .
H17 H 0.7063 -0.1645 0.6299 0.079 Uiso 1 1 calc R U
C18 C 0.8422(4) -0.0010(6) 0.5775(5) 0.081(2) Uani 1 1 d . .
H18 H 0.8956 0.0165 0.5657 0.097 Uiso 1 1 calc R U
C19 C 0.6877(4) 0.1825(7) 0.4170(4) 0.075(2) Uani 1 1 d D U
H19 H 0.6982 0.2701 0.4263 0.090 Uiso 1 1 calc R U
C20 C 0.6808(5) 0.0015(8) 0.3688(4) 0.082(2) Uani 1 1 d D U
H20 H 0.6879 -0.0663 0.3346 0.099 Uiso 1 1 calc R U

loop_
_atom_site_aniso_label
_atom_site_aniso_U_11
_atom_site_aniso_U_22
_atom_site_aniso_U_33
_atom_site_aniso_U_23
_atom_site_aniso_U_13
_atom_site_aniso_U_12
Cl1 0.0734(10) 0.0775(11) 0.0464(9) -0.0148(8) 0.0227(7) 0.0049(9)
Cl2 0.0463(8) 0.0785(11) 0.0608(9) 0.0208(8) 0.0121(7) 0.0323(7)
Cl3 0.0654(10) 0.0849(12) 0.0501(9) 0.0227(8) -0.0115(7) 0.0021(9)
Cl4 0.0429(8) 0.0622(9) 0.0696(10) -0.0105(7) 0.0029(7) 0.0172(7)
N1 0.053(3) 0.071(4) 0.038(3) 0.009(3) -0.001(2) 0.006(3)
N2 0.043(2) 0.052(3) 0.039(2) -0.003(2) 0.006(2) 0.006(2)
N3 0.032(2) 0.048(3) 0.044(3) 0.017(2) -0.0006(18) -0.0053(19)
N4 0.044(3) 0.072(3) 0.046(3) 0.022(2) 0.000(2) -0.010(2)
N5 0.050(3) 0.179(8) 0.070(4) 0.058(5) -0.021(3) -0.029(4)
N6 0.031(2) 0.029(2) 0.063(3) 0.0040(19) 0.012(2) -0.0010(17)
N7 0.035(2) 0.039(3) 0.117(5) 0.011(3) 0.023(3) 0.000(2)
N8 0.048(3) 0.044(3) 0.145(6) 0.023(3) 0.034(3) 0.017(2)
N9 0.046(3) 0.076(4) 0.040(3) -0.008(3) 0.007(2) -0.012(3)
N10 0.045(3) 0.061(3) 0.042(3) 0.008(2) 0.000(2) 0.001(2)
N11 0.038(2) 0.050(3) 0.047(3) -0.008(2) 0.011(2) -0.004(2)
N12 0.091(4) 0.080(4) 0.080(4) -0.038(3) 0.043(3) -0.039(3)
N13 0.069(4) 0.128(6) 0.062(4) -0.025(4) 0.030(3) -0.025(4)
N14 0.035(2) 0.027(2) 0.065(3) 0.001(2) 0.002(2) 0.0020(18)
N15 0.037(3) 0.037(3) 0.118(5) 0.006(3) 0.008(3) 0.001(2)
N16 0.054(3) 0.037(3) 0.175(7) 0.015(4) 0.013(4) 0.017(3)
O1 0.084(4) 0.161(6) 0.055(3) 0.020(3) -0.028(3) -0.035(4)
O2 0.119(4) 0.081(4) 0.058(3) 0.031(3) 0.001(3) 0.011(3)
O3 0.089(3) 0.072(3) 0.056(3) -0.024(2) 0.015(2) -0.009(3)
O4 0.052(2) 0.098(4) 0.054(3) 0.002(2) 0.023(2) -0.002(2)
O5 0.104(4) 0.121(5) 0.067(3) -0.044(3) 0.025(3) -0.024(4)
O6 0.120(5) 0.163(6) 0.060(3) -0.011(3) 0.043(3) -0.062(5)
O7 0.072(3) 0.139(5) 0.063(3) 0.027(3) -0.024(3) -0.041(3)
O8 0.140(5) 0.076(4) 0.091(4) 0.041(3) -0.037(4) -0.024(4)
C1 0.041(3) 0.034(3) 0.035(3) -0.003(2) 0.009(2) -0.007(2)
C2 0.038(3) 0.038(3) 0.037(3) 0.006(2) -0.001(2) -0.001(2)
C3 0.026(2) 0.042(3) 0.040(3) 0.006(2) 0.004(2) 0.006(2)
C4 0.031(2) 0.035(3) 0.030(2) 0.0029(19) 0.0092(19) 0.000(2)
C5 0.028(2) 0.027(2) 0.039(3) 0.0073(19) -0.001(2) -0.0063(18)
C6 0.033(2) 0.022(2) 0.048(3) 0.001(2) 0.011(2) -0.0026(19)
C7 0.048(3) 0.032(3) 0.106(5) 0.011(3) 0.029(3) 0.004(2)
C8 0.038(3) 0.049(4) 0.116(6) 0.017(4) 0.030(3) 0.009(3)
C9 0.041(3) 0.142(7) 0.062(4) 0.041(5) -0.012(3) -0.021(4)
C10 0.056(4) 0.109(6) 0.049(4) 0.032(4) -0.008(3) -0.014(4)
C11 0.037(3) 0.037(3) 0.036(3) 0.007(2) -0.004(2) -0.006(2)
C12 0.035(3) 0.044(3) 0.035(3) -0.002(2) 0.008(2) -0.009(2)
C13 0.034(3) 0.033(3) 0.046(3) -0.003(2) 0.003(2) -0.002(2)
C14 0.034(2) 0.036(3) 0.039(3) 0.003(2) -0.002(2) -0.002(2)
C15 0.030(2) 0.031(2) 0.041(3) -0.005(2) 0.006(2) -0.0031(19)
C16 0.033(2) 0.024(2) 0.049(3) 0.000(2) -0.001(2) -0.0003(19)
C17 0.051(4) 0.030(3) 0.117(6) 0.011(3) 0.002(4) 0.005(3)
C18 0.045(4) 0.042(4) 0.157(8) 0.004(4) 0.017(4) 0.006(3)
C19 0.078(4) 0.078(4) 0.072(4) -0.008(4) 0.025(4) -0.026(4)
C20 0.084(5) 0.101(5) 0.065(4) -0.033(4) 0.034(4) -0.024(4)

loop_
_atom_type_symbol
_atom_type_description
_atom_type_scat_dispersion_real
_atom_type_scat_dispersion_imag
_atom_type_scat_source
C C 0.0033 0.0016 'International Tables Vol C Tables 4.2.6.8 and 6.1.1.4'
H H 0.0000 0.0000 'International Tables Vol C Tables 4.2.6.8 and 6.1.1.4'
N N 0.0061 0.0033 'International Tables Vol C Tables 4.2.6.8 and 6.1.1.4'
O O 0.0106 0.0060 'International Tables Vol C Tables 4.2.6.8 and 6.1.1.4'
Cl Cl 0.1484 0.1585 'International Tables Vol C Tables 4.2.6.8 and 6.1.1.4'

loop_
_geom_angle_atom_site_label_1
_geom_angle_atom_site_label_2
_geom_angle_atom_site_label_3
_geom_angle
O2 N1 O1 127.1(6)
O2 N1 C2 116.4(5)
O1 N1 C2 116.4(5)
O3 N2 O4 126.4(5)
O3 N2 C4 116.0(4)
O4 N2 C4 117.5(5)
C9 N3 N4 110.0(5)
C9 N3 C5 129.2(5)
N4 N3 C5 120.7(4)
C10 N4 N3 101.6(4)
C9 N5 C10 102.6(5)
C7 N6 N7 110.2(4)
C7 N6 C6 130.0(4)
N7 N6 C6 119.7(4)
C8 N7 N6 102.0(5)
C7 N8 C8 103.4(5)
O6 N9 O5 127.9(6)
O6 N9 C12 116.7(5)
O5 N9 C12 115.4(5)
O7 N10 O8 125.8(6)
O7 N10 C14 118.0(5)
O8 N10 C14 116.2(5)
N12 N11 C19 108.7(5)
N12 N11 C15 121.7(4)
C19 N11 C15 129.4(5)
C20 N12 N11 102.5(6)
C19 N13 C20 102.6(6)
C17 N14 N15 109.5(5)
C17 N14 C16 131.0(5)
N15 N14 C16 119.5(4)
C18 N15 N14 102.0(5)
C17 N16 C18 102.0(5)
C2 C1 C6 120.2(4)
C2 C1 Cl1 120.0(4)
C6 C1 Cl1 119.8(4)
C1 C2 C3 121.6(4)
C1 C2 N1 119.9(4)
C3 C2 N1 118.4(4)
C4 C3 C2 118.0(4)
C4 C3 Cl2 122.0(4)
C2 C3 Cl2 120.0(4)
C3 C4 C5 122.1(4)
C3 C4 N2 117.5(4)
C5 C4 N2 120.2(4)
C4 C5 C6 118.8(4)
C4 C5 N3 120.0(4)
C6 C5 N3 121.1(4)
C1 C6 C5 119.1(4)
C1 C6 N6 120.5(4)
C5 C6 N6 120.3(4)
N6 C7 N8 109.5(5)
N6 C7 H7 125.3
N8 C7 H7 125.3
N7 C8 N8 114.9(5)
N7 C8 H8 122.6
N8 C8 H8 122.6
N5 C9 N3 109.7(6)
N5 C9 H9 125.1
N3 C9 H9 125.1
N4 C10 N5 116.0(6)
N4 C10 H10 122.0
N5 C10 H10 122.0
C12 C11 C16 119.8(4)
C12 C11 Cl3 119.8(4)
C16 C11 Cl3 120.4(4)
C11 C12 C13 121.6(5)
C11 C12 N9 120.3(5)
C13 C12 N9 118.1(5)
C12 C13 C14 118.1(4)
C12 C13 Cl4 120.4(4)
C14 C13 Cl4 121.5(4)
C15 C14 C13 121.6(4)
C15 C14 N10 119.8(4)
C13 C14 N10 118.7(4)
C14 C15 C16 119.8(4)
C14 C15 N11 120.2(4)
C16 C15 N11 120.0(4)
C15 C16 C11 119.1(4)
C15 C16 N14 119.4(4)
C11 C16 N14 121.3(4)
N16 C17 N14 110.2(6)
N16 C17 H17 124.9
N14 C17 H17 124.9
N15 C18 N16 116.2(6)
N15 C18 H18 121.9
N16 C18 H18 121.9
N13 C19 N11 110.0(6)
N13 C19 C20 38.9(4)
N11 C19 C20 71.2(4)
N13 C19 H19 125.0
N11 C19 H19 125.0
C20 C19 H19 163.7
N12 C20 N13 116.0(6)
N12 C20 C19 77.6(4)
N13 C20 C19 38.5(4)
N12 C20 H20 122.0
N13 C20 H20 122.0
C19 C20 H20 160.4

loop_
_geom_bond_atom_site_label_1
_geom_bond_atom_site_label_2
_geom_bond_distance
Cl1 C1 1.717(5)
Cl2 C3 1.704(5)
Cl3 C11 1.717(5)
Cl4 C13 1.713(5)
N1 O2 1.196(7)
N1 O1 1.201(7)
N1 C2 1.489(7)
N2 O3 1.207(6)
N2 O4 1.208(6)
N2 C4 1.478(6)
N3 C9 1.331(7)
N3 N4 1.359(6)
N3 C5 1.410(6)
N4 C10 1.306(8)
N5 C9 1.322(8)
N5 C10 1.339(8)
N6 C7 1.313(7)
N6 N7 1.356(6)
N6 C6 1.421(6)
N7 C8 1.297(7)
N8 C7 1.315(7)
N8 C8 1.338(8)
N9 O6 1.158(7)
N9 O5 1.187(7)
N9 C12 1.495(7)
N10 O7 1.172(6)
N10 O8 1.203(7)
N10 C14 1.474(7)
N11 N12 1.328(7)
N11 C19 1.346(8)
N11 C15 1.417(6)
N12 C20 1.302(8)
N13 C19 1.303(9)
N13 C20 1.316(10)
N14 C17 1.331(7)
N14 N15 1.356(6)
N14 C16 1.408(6)
N15 C18 1.284(8)
N16 C17 1.310(8)
N16 C18 1.352(9)
C1 C2 1.366(7)
C1 C6 1.382(7)
C2 C3 1.381(7)
C3 C4 1.367(7)
C4 C5 1.382(6)
C5 C6 1.402(7)
C7 H7 0.9300
C8 H8 0.9300
C9 H9 0.9300
C10 H10 0.9300
C11 C12 1.371(7)
C11 C16 1.390(7)
C12 C13 1.377(7)
C13 C14 1.377(7)
C14 C15 1.375(7)
C15 C16 1.384(7)
C17 H17 0.9300
C18 H18 0.9300
C19 C20 2.043(10)
C19 H19 0.9300
C20 H20 0.9300

loop_
_geom_hbond_atom_site_label_D
_geom_hbond_atom_site_label_H
_geom_hbond_atom_site_label_A
_geom_hbond_distance_DH
_geom_hbond_distance_HA
_geom_hbond_distance_DA
_geom_hbond_angle_DHA
_geom_hbond_site_symmetry_A
C17 H17 N7 0.93 2.55 3.225(7) 129.9 4_566
C9 H9 N7 0.93 2.57 3.202(10) 125.6 .
C8 H8 O6 0.93 2.56 3.211(8) 127.4 3_666
C7 H7 O4 0.93 2.44 3.158(7) 134.1 3_775
C7 H7 N15 0.93 2.65 3.296(7) 127.2 4_575
C17 H17 N7 0.93 2.55 3.225(7) 129.9 4_566
C9 H9 N7 0.93 2.57 3.202(10) 125.6 .
C8 H8 O6 0.93 2.56 3.211(8) 127.4 3_666
C7 H7 O4 0.93 2.44 3.158(7) 134.1 3_775
C7 H7 N15 0.93 2.65 3.296(7) 127.2 4_575
C7 H7 N15 0.93 2.65 3.296(7) 127.2 4_575
C7 H7 O4 0.93 2.44 3.158(7) 134.1 3_775
C8 H8 O6 0.93 2.56 3.211(8) 127.4 3_666
C9 H9 N7 0.93 2.57 3.202(10) 125.6 .
C17 H17 N7 0.93 2.55 3.225(7) 129.9 4_566
C7 H7 N15 0.93 2.65 3.296(7) 127.2 4_575
C7 H7 O4 0.93 2.44 3.158(7) 134.1 3_775
C8 H8 O6 0.93 2.56 3.211(8) 127.4 3_666
C9 H9 N7 0.93 2.57 3.202(10) 125.6 .
C17 H17 N7 0.93 2.55 3.225(7) 129.9 4_566

loop_
_geom_torsion_atom_site_label_1
_geom_torsion_atom_site_label_2
_geom_torsion_atom_site_label_3
_geom_torsion_atom_site_label_4
_geom_torsion
C9 N3 N4 C10 0.1(8)
C5 N3 N4 C10 176.6(6)
C7 N6 N7 C8 1.7(7)
C6 N6 N7 C8 -179.6(5)
C19 N11 N12 C20 1.7(8)
C15 N11 N12 C20 -173.5(6)
C17 N14 N15 C18 -1.2(8)
C16 N14 N15 C18 178.1(6)
C6 C1 C2 C3 -0.3(7)
Cl1 C1 C2 C3 178.8(4)
C6 C1 C2 N1 -179.2(5)
Cl1 C1 C2 N1 -0.1(7)
O2 N1 C2 C1 87.6(7)
O1 N1 C2 C1 -95.4(7)
O2 N1 C2 C3 -91.4(6)
O1 N1 C2 C3 85.6(7)
C1 C2 C3 C4 -1.1(8)
N1 C2 C3 C4 177.9(5)
C1 C2 C3 Cl2 179.7(4)
N1 C2 C3 Cl2 -1.4(7)
C2 C3 C4 C5 0.9(7)
Cl2 C3 C4 C5 -179.9(4)
C2 C3 C4 N2 -174.8(4)
Cl2 C3 C4 N2 4.4(7)
O3 N2 C4 C3 104.7(6)
O4 N2 C4 C3 -72.4(6)
O3 N2 C4 C5 -71.1(6)
O4 N2 C4 C5 111.8(5)
C3 C4 C5 C6 0.6(7)
N2 C4 C5 C6 176.2(4)
C3 C4 C5 N3 -177.7(4)
N2 C4 C5 N3 -2.1(7)
C9 N3 C5 C4 129.1(7)
N4 N3 C5 C4 -46.6(7)
C9 N3 C5 C6 -49.1(9)
N4 N3 C5 C6 135.2(5)
C2 C1 C6 C5 1.8(7)
Cl1 C1 C6 C5 -177.3(3)
C2 C1 C6 N6 178.3(4)
Cl1 C1 C6 N6 -0.8(6)
C4 C5 C6 C1 -2.0(7)
N3 C5 C6 C1 176.3(4)
C4 C5 C6 N6 -178.4(4)
N3 C5 C6 N6 -0.2(7)
C7 N6 C6 C1 97.1(7)
N7 N6 C6 C1 -81.3(6)
C7 N6 C6 C5 -86.4(8)
N7 N6 C6 C5 95.2(6)
N7 N6 C7 N8 -1.7(8)
C6 N6 C7 N8 179.8(6)
C8 N8 C7 N6 0.8(9)
N6 N7 C8 N8 -1.3(9)
C7 N8 C8 N7 0.3(10)
C10 N5 C9 N3 1.4(11)
N4 N3 C9 N5 -1.0(10)
C5 N3 C9 N5 -177.1(7)
N3 N4 C10 N5 0.8(9)
C9 N5 C10 N4 -1.4(11)
C16 C11 C12 C13 1.5(7)
Cl3 C11 C12 C13 178.2(4)
C16 C11 C12 N9 -177.3(4)
Cl3 C11 C12 N9 -0.7(7)
O6 N9 C12 C11 -92.1(7)
O5 N9 C12 C11 90.5(7)
O6 N9 C12 C13 89.0(8)
O5 N9 C12 C13 -88.4(7)
C11 C12 C13 C14 0.6(7)
N9 C12 C13 C14 179.5(4)
C11 C12 C13 Cl4 -178.9(4)
N9 C12 C13 Cl4 0.0(6)
C12 C13 C14 C15 -1.8(7)
Cl4 C13 C14 C15 177.7(4)
C12 C13 C14 N10 179.6(4)
Cl4 C13 C14 N10 -0.9(7)
O7 N10 C14 C15 93.5(7)
O8 N10 C14 C15 -85.0(7)
O7 N10 C14 C13 -87.8(7)
O8 N10 C14 C13 93.7(7)
C13 C14 C15 C16 0.8(7)
N10 C14 C15 C16 179.4(4)
C13 C14 C15 N11 -178.8(4)
N10 C14 C15 N11 -0.2(7)
N12 N11 C15 C14 -106.3(7)
C19 N11 C15 C14 79.6(8)
N12 N11 C15 C16 74.1(7)
C19 N11 C15 C16 -100.0(7)
C14 C15 C16 C11 1.4(7)
N11 C15 C16 C11 -179.0(4)
C14 C15 C16 N14 -174.3(4)
N11 C15 C16 N14 5.3(7)
C12 C11 C16 C15 -2.5(7)
Cl3 C11 C16 C15 -179.1(4)
C12 C11 C16 N14 173.1(4)
Cl3 C11 C16 N14 -3.6(6)
C17 N14 C16 C15 -118.5(7)
N15 N14 C16 C15 62.4(7)
C17 N14 C16 C11 65.9(8)
N15 N14 C16 C11 -113.2(6)
C18 N16 C17 N14 -0.5(9)
N15 N14 C17 N16 1.1(8)
C16 N14 C17 N16 -178.1(6)
N14 N15 C18 N16 0.9(10)
C17 N16 C18 N15 -0.3(11)
C20 N13 C19 N11 3.7(9)
N12 N11 C19 N13 -3.6(9)
C15 N11 C19 N13 171.1(6)
N12 N11 C19 C20 -1.1(6)
C15 N11 C19 C20 173.6(6)
N11 N12 C20 N13 0.7(10)
N11 N12 C20 C19 -1.1(5)
C19 N13 C20 N12 -2.8(11)
